data_4314521
loop_
_publ_author_name
'Alfredo Burini'
'Rossana Galassi'
'Simone Ricci'
'Fiorella Bachechi'
'Ahmed A. Mohamed'
'John P. Fackler'

_publ_contact_author_address
; Dipartimento di Scienze Chimiche,
      Universit\'a di Camerino'
      Via S. Agostino 1,
      I-62032 Camerino
      Italy
;
_publ_contact_author_email Alfredo.Burini@unicam.it
_publ_contact_author_fax '[01039]737 637345 '
_publ_contact_author_name 'Prof. Alfredo Burini'
_publ_contact_author_phone '[01039]737 402243 '
_publ_section_title
;
 Mono and Tetranuclear Gold(I) Complexes of
 Tris(1-benzylimidazole-2-yl)phosphine
;
_journal_name_full 'Inorganic Chemistry'
_journal_page_first 513
_journal_page_last 518
_journal_paper_doi 10.1021/ic901562d
_journal_volume 49
_journal_year 2010
_chemical_compound_source
;
;
_chemical_formula_moiety ' [C60 H54 N12 P2 Au4]^2+^[Cl2 Au]^-^[Cl4 Au]^-^'
_chemical_formula_sum 'C60 H54 Au6 Cl8 N12 P2'
_chemical_formula_weight 2470.57
_chemical_name_systematic
; dichloro- and tetrachloro-aurate of [di-\m-N,N-(tris(1-benzyl-2-
   imidazolyl)phosphinegold(I)chloride)digold(I)]^-^
;
_space_group_IT_number 14
_symmetry_cell_setting monoclinic
_symmetry_Int_Tables_number 14
_symmetry_space_group_name_Hall '-P 2ybc'
_symmetry_space_group_name_H-M 'P 1 21/c 1'
_cell_angle_alpha 90.00
_cell_angle_beta 96.51(6)
_cell_angle_gamma 90.00
_cell_formula_units_Z 4
_cell_length_a 13.785(4)
_cell_length_b 21.426(6)
_cell_length_c 25.203(8)
_cell_measurement_radiation CuK\a
_cell_measurement_reflns_used 25
_cell_measurement_temperature 293
_cell_measurement_theta_max 30.00
_cell_measurement_theta_min 21.20
_cell_measurement_wavelength 1.54178
_cell_volume 7396(4)
_computing_cell_refinement 'TEXSAN-TEXRAY 1985'
_computing_data_collection 'TEXSAN-TEXRAY 1985'
_computing_data_reduction 'TEXSAN-TEXRAY 1985'
_computing_molecular_graphics ' SIR2004(Burla et al.,2004)'
_computing_publication_material ' SIR2004(Burla et al.,2004)'
_computing_structure_refinement ' Caos(Camalli et al.,1994)'
_computing_structure_solution ' Caos(Camalli et al.,1994)'
_diffrn_ambient_temperature 293
_diffrn_measurement_device 'Rigaku AFC5R'
_diffrn_measurement_method \w--2\q
_diffrn_radiation_monochromator graphite
_diffrn_radiation_source 'fine-focus sealed tube'
_diffrn_radiation_type CuK\a
_diffrn_radiation_wavelength 1.54178
_diffrn_reflns_av_R_equivalents 0.027
_diffrn_reflns_limit_h_max 13
_diffrn_reflns_limit_h_min 0
_diffrn_reflns_limit_k_max 21
_diffrn_reflns_limit_k_min 0
_diffrn_reflns_limit_l_max 28
_diffrn_reflns_limit_l_min -28
_diffrn_reflns_number 8345
_diffrn_reflns_theta_max 60.31
_diffrn_reflns_theta_min 2.71
_diffrn_standards_interval_count 97
_diffrn_standards_number 3
_exptl_absorpt_coefficient_mu 25.601
_exptl_absorpt_correction_T_max 1.0000
_exptl_absorpt_correction_T_min 0.2600
_exptl_absorpt_correction_type psi-scan
_exptl_crystal_colour colourless
_exptl_crystal_density_diffrn 2.219
_exptl_crystal_description prism
_exptl_crystal_F_000 4552
_exptl_crystal_size_max 0.50
_exptl_crystal_size_mid 0.07
_exptl_crystal_size_min 0.07
_refine_ls_abs_structure_details
;
;
_refine_ls_extinction_method none
_refine_ls_hydrogen_treatment constr
_refine_ls_matrix_type full
_refine_ls_number_parameters 463
_refine_ls_number_reflns 4623
_refine_ls_R_factor_gt 0.068
_refine_ls_structure_factor_coef F
_refine_ls_weighting_details ' w=1/[\s^2^(F^2^)]'
_refine_ls_weighting_scheme calc
_refine_ls_wR_factor_gt 0.087
_reflns_d_resolution_high 0.894
_reflns_d_resolution_low 13.696
_reflns_limit_h_max 13
_reflns_limit_h_min 0
_reflns_limit_k_max 21
_reflns_limit_k_min 0
_reflns_limit_l_max 28
_reflns_limit_l_min -25
_reflns_number_gt 4747
_reflns_number_total 7639
_reflns_threshold_expression ' I >3.0 \s(I) '
_cod_data_source_file ic901562d_si_002_2.cif
_cod_data_source_block global
_cod_depositor_comments
;
The following automatic conversions were performed:

'_symmetry_cell_setting' value 'Monoclinic' changed to 'monoclinic'
according to the built-in table from CIF Core dictionary named
'cif_core.dic' version 2.4.1 from
2010-06-29.

'_refine_ls_matrix_type' value 'Full' changed to 'full'
according to the built-in table from CIF Core dictionary named
'cif_core.dic' version 2.4.1 from
2010-06-29.

'_atom_site_thermal_displace_type' value 'uani' changed
to 'Uani' according to the built-in table from CIF Core dictionary
named 'cif_core.dic' version 2.4.1 from 2010-06-29 (14
times).

'_atom_site_thermal_displace_type' value 'uiso' changed to
'Uiso' according to the built-in table from CIF Core dictionary named
'cif_core.dic' version 2.4.1 from 2010-06-29 (116 times).

Automatic conversion script
Id: cif_fix_values 1646 2011-03-28 12:23:43Z adriana 
;
_cod_original_cell_volume 7396(1)
_cod_original_sg_symbol_H-M 'P 21/c'
_cod_database_code 4314521

loop_
_symmetry_equiv_pos_site_id
_symmetry_equiv_pos_as_xyz
1 +x,+y,+z
2 -x,1/2+y,1/2-z
3 -x,-y,-z
4 +x,1/2-y,1/2+z

loop_
_atom_site_aniso_label
_atom_site_aniso_U_11
_atom_site_aniso_U_12
_atom_site_aniso_U_13
_atom_site_aniso_U_22
_atom_site_aniso_U_23
_atom_site_aniso_U_33
Au1 0.065(1) -0.0010(7) 0.0017(8) 0.0349(9) -0.0016(7) 0.033(1)
Au4 0.056(1) -0.0010(7) 0.0017(7) 0.0447(9) -0.0003(7) 0.030(1)
Au2 0.065(1) -0.0007(7) 0.0022(8) 0.0337(9) -0.0005(7) 0.036(1)
Au3 0.058(1) -0.0010(8) 0.0020(8) 0.0421(9) -0.0020(7) 0.030(1)
Au5 0.084(1) -0.000(1) 0.004(1) 0.072(1) 0.006(1) 0.054(1)
Au6 0.133(3) 0.007(3) 0.002(2) 0.156(4) 0.006(2) 0.064(2)
Cl1 0.093(9) -0.001(6) 0.000(6) 0.043(7) -0.007(6) 0.045(7)
Cl2 0.11(1) -0.001(6) -0.000(6) 0.043(6) 0.004(5) 0.054(6)
Cl6 0.12(1) -0.00(1) -0.005(9) 0.16(2) -0.00(1) 0.09(1)
Cl3 0.11(2) 0.00(2) 0.00(2) 0.11(2) 0.00(2) 0.11(2)
Cl4 0.11(2) 0.00(2) 0.00(2) 0.11(2) 0.00(2) 0.11(2)
Cl5 0.15(3) 0.00(3) 0.00(3) 0.15(4) 0.00(3) 0.15(3)
Cl8 0.11(4) 0.00(3) 0.00(3) 0.11(4) 0.00(3) 0.11(4)
Cl7 0.13(6) 0.00(5) 0.00(4) 0.13(6) 0.00(5) 0.13(6)

loop_
_atom_site_label
_atom_site_fract_x
_atom_site_fract_y
_atom_site_fract_z
_atom_site_occupancy
_atom_site_U_iso_or_equiv
_atom_site_thermal_displace_type
_atom_site_type_symbol
_atom_site_symmetry_multiplicity
Au1 0.0944(1) 0.0757(1) 0.6900(1) 1.000 0.045(1) Uani au 4
Au4 0.0395(1) 0.1937(1) 0.6308(1) 1.000 0.044(1) Uani au 4
Au2 -0.1425(1) 0.0629(1) 0.6703(1) 1.000 0.045(1) Uani au 4
Au3 -0.1082(1) 0.1715(1) 0.7462(1) 1.000 0.044(1) Uani au 4
Au5 -0.4872(2) -0.1188(1) 0.6726(1) 1.000 0.070(1) Uani au 4
Au6 0.0996(3) 0.3878(3) 0.5316(1) 1.000 0.119(2) Uani au 4
P1 0.1300(7) 0.1328(5) 0.7631(4) 1.000 0.044(2) Uiso p 4
P2 -0.1906(7) 0.1336(4) 0.6086(4) 1.000 0.039(2) Uiso p 4
N1 -0.042(2) 0.123(2) 0.806(1) 1.000 0.057(8) Uiso n 4
N2 0.075(2) 0.074(2) 0.857(1) 1.000 0.059(9) Uiso n 4
N3 0.093(2) 0.237(1) 0.700(1) 1.000 0.050(8) Uiso n 4
N4 0.120(2) 0.265(2) 0.783(1) 1.000 0.056(9) Uiso n 4
N5 0.274(3) 0.158(2) 0.841(2) 1.000 0.08(1) Uiso n 4
N6 0.334(2) 0.112(2) 0.773(1) 1.000 0.056(9) Uiso n 4
N7 -0.027(2) 0.157(1) 0.563(1) 1.000 0.046(8) Uiso n 4
N8 -0.128(2) 0.104(1) 0.507(1) 1.000 0.046(8) Uiso n 4
N9 -0.165(2) 0.226(2) 0.685(1) 1.000 0.053(9) Uiso n 4
N10 -0.201(2) 0.267(1) 0.605(1) 1.000 0.052(8) Uiso n 4
N11 -0.344(3) 0.154(2) 0.533(1) 1.000 0.062(9) Uiso n 4
N12 -0.389(2) 0.104(2) 0.601(1) 1.000 0.053(9) Uiso n 4
Cl1 0.0718(9) 0.0094(5) 0.6183(5) 1.000 0.061(4) Uani cl 4
Cl2 -0.106(1) -0.0161(5) 0.7293(4) 1.000 0.069(4) Uani cl 4
Cl6 -0.447(1) -0.0452(9) 0.7352(7) 1.000 0.122(8) Uani cl 4
Cl3 -0.603(2) -0.055(2) 0.630(1) 1.000 0.11(1) Uani cl 2
Cl4 -0.367(2) -0.179(2) 0.714(1) 1.000 0.11(1) Uani cl 2
Cl5 -0.531(3) -0.192(2) 0.612(2) 1.000 0.15(2) Uani cl 2
Cl8 0.135(4) 0.507(3) 0.516(2) 1.000 0.11(2) Uani cl 1
Cl7 0.092(3) 0.270(3) 0.523(2) 1.000 0.13(3) Uani cl 1
C1 0.055(3) 0.112(2) 0.814(2) 1.000 0.05(1) Uiso c 4
C2 -0.083(3) 0.093(2) 0.847(2) 1.000 0.06(1) Uiso c 4
C3 -0.011(4) 0.058(3) 0.879(2) 1.000 0.09(2) Uiso c 4
C4 0.164(4) 0.050(3) 0.879(2) 1.000 0.09(2) Uiso c 4
C5 0.206(4) -0.004(3) 0.837(2) 1.000 0.08(2) Uiso c 4
C6 0.301(4) -0.022(3) 0.844(2) 1.000 0.09(2) Uiso c 4
C7 0.344(5) -0.057(3) 0.811(3) 1.000 0.10(2) Uiso c 4
C8 0.290(5) -0.073(3) 0.767(2) 1.000 0.11(2) Uiso c 4
C9 0.188(5) -0.062(3) 0.757(3) 1.000 0.11(2) Uiso c 4
C10 0.149(3) -0.026(2) 0.794(2) 1.000 0.06(1) Uiso c 4
C11 0.106(3) 0.217(2) 0.752(1) 1.000 0.040(9) Uiso c 4
C12 0.098(3) 0.305(2) 0.698(2) 1.000 0.06(1) Uiso c 4
C13 0.111(3) 0.319(2) 0.755(2) 1.000 0.06(1) Uiso c 4
C14 0.121(3) 0.267(2) 0.843(2) 1.000 0.07(1) Uiso c 4
C15 0.032(3) 0.270(2) 0.862(2) 1.000 0.06(1) Uiso c 4
C16 -0.041(4) 0.305(3) 0.842(2) 1.000 0.10(2) Uiso c 4
C17 -0.135(6) 0.311(4) 0.862(3) 1.000 0.09(2) Uiso c 2
C18 -0.163(4) 0.272(2) 0.896(2) 1.000 0.09(1) Uiso c 4
C19 -0.094(6) 0.233(4) 0.914(3) 1.000 0.08(2) Uiso c 2
C20 0.006(4) 0.231(3) 0.903(2) 1.000 0.09(2) Uiso c 4
C21 0.256(3) 0.132(2) 0.790(2) 1.000 0.06(1) Uiso c 4
C22 0.377(4) 0.151(3) 0.852(2) 1.000 0.09(2) Uiso c 4
C23 0.416(4) 0.128(2) 0.807(2) 1.000 0.08(1) Uiso c 4
C24 0.337(3) 0.086(2) 0.717(2) 1.000 0.07(1) Uiso c 4
C25 0.323(3) 0.132(2) 0.674(2) 1.000 0.07(1) Uiso c 4
C26 0.290(3) 0.109(2) 0.624(2) 1.000 0.06(1) Uiso c 4
C27 0.271(5) 0.149(3) 0.579(3) 1.000 0.12(2) Uiso c 4
C28 0.296(5) 0.206(4) 0.590(3) 1.000 0.12(2) Uiso c 4
C29 0.320(3) 0.235(2) 0.638(2) 1.000 0.08(1) Uiso c 4
C30 0.340(3) 0.196(2) 0.681(2) 1.000 0.07(1) Uiso c 4
C31 -0.114(2) 0.132(2) 0.555(1) 1.000 0.038(8) Uiso c 4
C32 0.021(3) 0.147(2) 0.518(2) 1.000 0.05(1) Uiso c 4
C33 -0.041(3) 0.111(2) 0.481(2) 1.000 0.06(1) Uiso c 4
C34 -0.212(3) 0.065(2) 0.483(1) 1.000 0.046(9) Uiso c 4
C35 -0.235(3) 0.014(2) 0.517(2) 1.000 0.06(1) Uiso c 4
C36 -0.161(3) -0.018(2) 0.547(2) 1.000 0.05(1) Uiso c 4
C37 -0.188(4) -0.064(2) 0.581(2) 1.000 0.08(1) Uiso c 4
C38 -0.285(3) -0.087(2) 0.579(2) 1.000 0.07(1) Uiso c 4
C39 -0.354(3) -0.054(2) 0.549(2) 1.000 0.07(1) Uiso c 4
C40 -0.329(4) -0.004(2) 0.513(2) 1.000 0.07(1) Uiso c 4
C41 -0.182(3) 0.214(2) 0.632(2) 1.000 0.05(1) Uiso c 4
C42 -0.171(3) 0.291(2) 0.691(2) 1.000 0.07(1) Uiso c 4
C43 -0.192(4) 0.315(2) 0.643(2) 1.000 0.08(1) Uiso c 4
C44 -0.216(3) 0.277(2) 0.546(2) 1.000 0.06(1) Uiso c 4
C45 -0.303(3) 0.317(2) 0.531(2) 1.000 0.06(1) Uiso c 4
C46 -0.289(7) 0.371(5) 0.502(4) 1.000 0.12(3) Uiso c 2
C47 -0.37(1) 0.409(6) 0.486(5) 1.000 0.09(4) Uiso c 1
C48 -0.456(8) 0.406(5) 0.504(4) 1.000 0.08(3) Uiso c 2
C49 -0.474(7) 0.349(4) 0.521(4) 1.000 0.10(3) Uiso c 2
C50 -0.391(5) 0.304(3) 0.547(3) 1.000 0.11(2) Uiso c 4
C51 -0.318(3) 0.130(2) 0.580(2) 1.000 0.05(1) Uiso c 4
C52 -0.442(4) 0.145(2) 0.526(2) 1.000 0.08(1) Uiso c 4
C53 -0.470(4) 0.116(2) 0.568(2) 1.000 0.08(1) Uiso c 4
C54 -0.382(4) 0.074(3) 0.656(2) 1.000 0.09(2) Uiso c 4
C55 -0.384(3) 0.131(2) 0.697(2) 1.000 0.07(1) Uiso c 4
C56 -0.343(4) 0.115(2) 0.749(2) 1.000 0.08(1) Uiso c 4
C57 -0.333(5) 0.160(3) 0.796(3) 1.000 0.11(2) Uiso c 4
C58 -0.363(5) 0.218(3) 0.778(3) 1.000 0.12(2) Uiso c 4
C59 -0.401(5) 0.236(3) 0.724(3) 1.000 0.11(2) Uiso c 4
C60 -0.418(4) 0.191(3) 0.683(2) 1.000 0.09(2) Uiso c 4
H1 -0.4366 0.0466 0.6591 1.000 0.090 Uiso h 4
H2 -0.3224 0.0505 0.6634 1.000 0.090 Uiso h 4
H3 0.3993 0.0666 0.7155 1.000 0.068 Uiso h 4
H4 0.2863 0.0551 0.7105 1.000 0.068 Uiso h 4
H5 -0.2687 0.0917 0.4759 1.000 0.046 Uiso h 4
H6 -0.1961 0.0482 0.4496 1.000 0.046 Uiso h 4
H8 -0.1590 0.2975 0.5352 1.000 0.056 Uiso h 4
H9 -0.2245 0.2376 0.5285 1.000 0.056 Uiso h 4
H10 0.2103 0.0835 0.8856 1.000 0.087 Uiso h 4
H11 0.1553 0.0305 0.9128 1.000 0.087 Uiso h 4
H12 0.1539 0.2305 0.8573 1.000 0.066 Uiso h 4
H13 0.1575 0.3036 0.8557 1.000 0.066 Uiso h 4
H14 0.3397 -0.0080 0.8756 1.000 0.086 Uiso h 4
H15 0.4105 -0.0707 0.8188 1.000 0.105 Uiso h 4
H16 0.3209 -0.0924 0.7388 1.000 0.106 Uiso h 4
H17 0.1484 -0.0795 0.7269 1.000 0.107 Uiso h 4
H18 0.0808 -0.0169 0.7893 1.000 0.062 Uiso h 4
H19 -0.0310 0.3282 0.8104 1.000 0.099 Uiso h 4
H20 -0.1775 0.3451 0.8492 0.700 0.092 Uiso h 4
H21 -0.2272 0.2723 0.9072 1.000 0.085 Uiso h 4
H22 -0.1133 0.2020 0.9376 0.700 0.078 Uiso h 4
H23 0.0525 0.2034 0.9222 1.000 0.091 Uiso h 4
H24 0.2801 0.0648 0.6196 1.000 0.062 Uiso h 4
H25 0.2432 0.1353 0.5449 1.000 0.118 Uiso h 4
H26 0.2972 0.2320 0.5591 1.000 0.119 Uiso h 4
H27 0.3227 0.2800 0.6416 1.000 0.079 Uiso h 4
H28 0.3651 0.2118 0.7149 1.000 0.070 Uiso h 4
H29 -0.0942 -0.0088 0.5433 1.000 0.052 Uiso h 4
H30 -0.1394 -0.0809 0.6079 1.000 0.084 Uiso h 4
H31 -0.3007 -0.1238 0.5972 1.000 0.070 Uiso h 4
H32 -0.4213 -0.0634 0.5511 1.000 0.071 Uiso h 4
H33 -0.3778 0.0143 0.4875 1.000 0.074 Uiso h 4
H34 -0.2252 0.3826 0.4934 0.700 0.120 Uiso h 4
H35 -0.3686 0.4393 0.4589 0.400 0.087 Uiso h 4
H36 -0.4990 0.4413 0.5052 0.500 0.076 Uiso h 4
H37 -0.5405 0.3344 0.5164 0.700 0.105 Uiso h 4
H38 -0.4020 0.2711 0.5720 1.000 0.111 Uiso h 4
H39 -0.3197 0.0732 0.7544 1.000 0.082 Uiso h 4
H40 -0.3100 0.1486 0.8321 1.000 0.112 Uiso h 4
H41 -0.3582 0.2510 0.8045 1.000 0.118 Uiso h 4
H42 -0.4150 0.2796 0.7163 1.000 0.110 Uiso h 4
H43 -0.4506 0.2003 0.6487 1.000 0.090 Uiso h 4

loop_
_atom_type_symbol
_atom_type_number_in_cell
_atom_type_description
_atom_type_scat_dispersion_real
_atom_type_scat_dispersion_imag
_atom_type_scat_source
'H ' 216 'Hydrogen ' 0.0000 0.0000 ' Int. Tab. C, 4.2.6.8, 6.1.1.4'
'C ' 240 'Carbon ' 0.0170 0.0090 ' Int. Tab. C, 4.2.6.8, 6.1.1.4'
'N ' 48 'Nitrogen ' 0.0290 0.0180 ' Int. Tab. C, 4.2.6.8, 6.1.1.4'
'P ' 8 'Phosphorus ' 0.2830 0.4340 ' Int. Tab. C, 4.2.6.8, 6.1.1.4'
'Cl ' 32 'Chlorine ' 0.3480 0.7020 ' Int. Tab. C, 4.2.6.8, 6.1.1.4'
'Au ' 24 'Gold ' -5.0960 7.2970 ' Int. Tab. C, 4.2.6.8, 6.1.1.4'

loop_
_geom_angle_atom_site_label_1
_geom_angle_atom_site_label_2
_geom_angle_atom_site_label_3
_geom_angle
_geom_angle_site_symmetry_1
_geom_angle_site_symmetry_2
_geom_angle_site_symmetry_3
_geom_angle_publ_flag
Cl1 Au1 Au4 97.3(2) . . . yes
P1 Au1 Au4 88.1(2) . . . yes
P1 Au1 Cl1 173.5(4) . . . yes
Au1 Au4 N3 85.0(6) . . . yes
N7 Au4 N3 173(1) . . . yes
N7 Au4 Au1 99.4(6) . . . yes
Cl2 Au2 Au3 98.8(2) . . . yes
P2 Au2 Au3 86.1(2) . . . yes
P2 Au2 Cl2 173.9(4) . . . yes
Au2 Au3 N1 96.0(6) . . . yes
N9 Au3 N1 175(1) . . . yes
N9 Au3 Au2 86.7(6) . . . yes
Cl6 Au5 Cl4 88(1) . . . yes
Cl5 Au5 Cl4 92(1) . . . yes
Cl5 Au5 Cl6 178(1) . . . yes
Cl3 Au5 Cl4 177(1) . . . yes
Cl3 Au5 Cl6 90(1) . . . yes
Cl3 Au5 Cl5 88(1) . . . yes
Cl8 Au6 Cl7 163(1) . . . yes
C1 P1 Au1 111(1) . . . yes
C21 P1 Au1 115(1) . . . yes
C21 P1 C1 109(1) . . . yes
C11 P1 Au1 112(1) . . . yes
C11 P1 C1 104(1) . . . yes
C11 P1 C21 102(1) . . . yes
C51 P2 C41 101(1) . . . yes
Au2 P2 C41 114(1) . . . yes
Au2 P2 C51 116(1) . . . yes
C31 P2 C41 103(1) . . . yes
C31 P2 C51 108(1) . . . yes
C31 P2 Au2 111.1(9) . . . yes
Au3 N1 C1 124(2) . . . yes
C2 N1 C1 107(3) . . . yes
C2 N1 Au3 127(2) . . . yes
C1 N2 C4 129(3) . . . yes
C3 N2 C4 119(4) . . . yes
C3 N2 C1 111(3) . . . yes
C12 N3 Au4 116(2) . . . yes
C11 N3 Au4 132(2) . . . yes
C11 N3 C12 110(3) . . . yes
C11 N4 C14 128(3) . . . yes
C13 N4 C14 119(3) . . . yes
C13 N4 C11 110(3) . . . yes
C21 N5 C22 101(3) . . . yes
C24 N6 C23 123(3) . . . yes
C21 N6 C23 111(3) . . . yes
C21 N6 C24 123(3) . . . yes
Au4 N7 C32 122(2) . . . yes
C31 N7 C32 109(3) . . . yes
C31 N7 Au4 126(2) . . . yes
C34 N8 C33 121(2) . . . yes
C31 N8 C33 108(2) . . . yes
C31 N8 C34 129(2) . . . yes
C42 N9 Au3 121(2) . . . yes
C41 N9 Au3 130(2) . . . yes
C41 N9 C42 106(3) . . . yes
C43 N10 C41 106(3) . . . yes
C44 N10 C41 128(3) . . . yes
C44 N10 C43 124(3) . . . yes
C52 N11 C51 102(3) . . . yes
C51 N12 C53 105(3) . . . yes
C54 N12 C53 127(3) . . . yes
C54 N12 C51 126(4) . . . yes
N2 C1 P1 129(3) . . . yes
N1 C1 P1 119(2) . . . yes
N1 C1 N2 108(3) . . . yes
N1 C2 C3 109(4) . . . yes
C2 C3 N2 102(4) . . . yes
C5 C4 H11 109.3 . . . yes
N2 C4 H11 109.3 . . . yes
N2 C4 C5 110(4) . . . yes
H10 C4 H11 109.5 . . . yes
H10 C4 C5 109.3 . . . yes
H10 C4 N2 109.3 . . . yes
C4 C5 C6 120(4) . . . yes
C10 C5 C6 117(4) . . . yes
C10 C5 C4 121(4) . . . yes
C7 C6 C5 125(5) . . . yes
C8 C7 C6 115(6) . . . yes
C7 C8 C9 124(5) . . . yes
C8 C9 C10 115(5) . . . yes
C5 C10 C9 120(4) . . . yes
N4 C11 P1 131(2) . . . yes
N3 C11 P1 117(2) . . . yes
N3 C11 N4 109(3) . . . yes
N3 C12 C13 99(3) . . . yes
C12 C13 N4 110(3) . . . yes
H12 C14 N4 107.7 . . . yes
C15 C14 N4 116(3) . . . yes
C15 C14 H12 107.7 . . . yes
H13 C14 N4 107.7 . . . yes
H13 C14 H12 109.5 . . . yes
H13 C14 C15 107.7 . . . yes
C14 C15 C16 124(4) . . . yes
C20 C15 C16 112(4) . . . yes
C20 C15 C14 123(4) . . . yes
C17 C16 C15 126(5) . . . yes
C16 C17 C18 120(7) . . . yes
C19 C18 C17 112(6) . . . yes
C18 C19 C20 129(6) . . . yes
C15 C20 C19 116(5) . . . yes
P1 C21 N6 133(3) . . . yes
N5 C21 N6 112(3) . . . yes
N5 C21 P1 114(2) . . . yes
C23 C22 N5 109(4) . . . yes
C22 C23 N6 103(4) . . . yes
H3 C24 C25 108.1 . . . yes
H4 C24 C25 108.1 . . . yes
H4 C24 H3 109.5 . . . yes
N6 C24 C25 114(3) . . . yes
N6 C24 H3 108.1 . . . yes
N6 C24 H4 108.1 . . . yes
C26 C25 C24 116(4) . . . yes
C30 C25 C24 124(4) . . . yes
C30 C25 C26 118(4) . . . yes
C27 C26 C25 121(4) . . . yes
C28 C27 C26 113(6) . . . yes
C27 C28 C29 130(6) . . . yes
C28 C29 C30 114(5) . . . yes
C25 C30 C29 120(4) . . . yes
P2 C31 N7 119(2) . . . yes
N8 C31 N7 110(2) . . . yes
N8 C31 P2 129(2) . . . yes
C33 C32 N7 108(3) . . . yes
C32 C33 N8 103(3) . . . yes
C35 C34 N8 112(3) . . . yes
H5 C34 N8 108.7 . . . yes
H5 C34 C35 108.7 . . . yes
H6 C34 N8 108.7 . . . yes
H6 C34 C35 108.7 . . . yes
H6 C34 H5 109.5 . . . yes
C36 C35 C34 119(3) . . . yes
C40 C35 C34 116(4) . . . yes
C40 C35 C36 122(4) . . . yes
C37 C36 C35 117(3) . . . yes
C36 C37 C38 121(4) . . . yes
C37 C38 C39 117(4) . . . yes
C40 C39 C38 121(4) . . . yes
C39 C40 C35 117(4) . . . yes
P2 C41 N10 129(2) . . . yes
N9 C41 N10 109(3) . . . yes
N9 C41 P2 119(2) . . . yes
N9 C42 C43 107(4) . . . yes
N10 C43 C42 110(4) . . . yes
H9 C44 C45 109.1 . . . yes
N10 C44 C45 110(3) . . . yes
N10 C44 H9 109.1 . . . yes
H8 C44 C45 109.1 . . . yes
H8 C44 H9 109.5 . . . yes
H8 C44 N10 109.1 . . . yes
C46 C45 C44 116(4) . . . yes
C50 C45 C44 121(4) . . . yes
C50 C45 C46 121(6) . . . yes
C47 C46 C45 116(8) . . . yes
C46 C47 C48 127(12) . . . yes
C49 C48 C47 111(10) . . . yes
C48 C49 C50 122(8) . . . yes
C49 C50 C45 111(6) . . . yes
N11 C51 N12 114(3) . . . yes
P2 C51 N12 126(2) . . . yes
P2 C51 N11 119(2) . . . yes
C53 C52 N11 110(4) . . . yes
C52 C53 N12 106(4) . . . yes
N12 C54 C55 104(4) . . . yes
H1 C54 C55 110.8 . . . yes
H1 C54 N12 110.8 . . . yes
H2 C54 C55 110.8 . . . yes
H2 C54 N12 110.8 . . . yes
H2 C54 H1 109.5 . . . yes
C54 C55 C56 111(4) . . . yes
C60 C55 C56 122(4) . . . yes
C60 C55 C54 125(4) . . . yes
C55 C56 C57 124(4) . . . yes
C56 C57 C58 108(5) . . . yes
C59 C58 C57 127(6) . . . yes
C58 C59 C60 120(6) . . . yes
C55 C60 C59 115(5) . . . yes

loop_
_geom_bond_atom_site_label_1
_geom_bond_atom_site_label_2
_geom_bond_distance
_geom_bond_site_symmetry_1
_geom_bond_site_symmetry_2
_geom_bond_publ_flag
Au1 Au4 2.989(2) . . yes
Au1 P1 2.22(1) . . yes
Au1 Cl1 2.29(1) . . yes
Au4 N3 2.04(3) . . yes
Au4 N7 2.01(3) . . yes
Au2 Au3 3.014(2) . . yes
Au2 P2 2.22(1) . . yes
Au2 Cl2 2.27(1) . . yes
Au3 N1 1.98(3) . . yes
Au3 N9 2.01(3) . . yes
P1 C1 1.79(4) . . yes
P1 C11 1.85(4) . . yes
P1 C21 1.79(5) . . yes
P2 C31 1.80(3) . . yes
P2 C41 1.81(4) . . yes
P2 C51 1.82(4) . . yes
N1 C1 1.34(5) . . yes
N1 C2 1.39(5) . . yes
N2 C1 1.36(5) . . yes
N2 C3 1.40(7) . . yes
N2 C4 1.39(7) . . yes
N3 C11 1.36(5) . . yes
N3 C12 1.45(5) . . yes
N4 C11 1.31(5) . . yes
N4 C13 1.35(5) . . yes
N4 C14 1.50(6) . . yes
N5 C21 1.40(6) . . yes
N5 C22 1.42(7) . . yes
N6 C21 1.28(5) . . yes
N6 C23 1.38(7) . . yes
N6 C24 1.52(6) . . yes
N7 C31 1.31(5) . . yes
N7 C32 1.38(5) . . yes
N8 C31 1.36(5) . . yes
N8 C33 1.44(5) . . yes
N8 C34 1.50(5) . . yes
N9 C41 1.36(5) . . yes
N9 C42 1.41(6) . . yes
N10 C41 1.34(5) . . yes
N10 C43 1.38(6) . . yes
N10 C44 1.49(5) . . yes
N11 C51 1.31(5) . . yes
N11 C52 1.37(6) . . yes
N12 C51 1.29(5) . . yes
N12 C53 1.35(7) . . yes
N12 C54 1.53(7) . . yes
C2 C3 1.42(8) . . yes
C4 C5 1.73(8) . . yes
C4 H10 0.960 . . yes
C4 H11 0.960 . . yes
C5 C6 1.35(8) . . yes
C5 C10 1.35(7) . . yes
C6 C7 1.31(8) . . yes
C7 C8 1.32(9) . . yes
C8 C9 1.41(9) . . yes
C9 C10 1.36(8) . . yes
C12 C13 1.46(6) . . yes
C14 C15 1.37(6) . . yes
C14 H12 0.960 . . yes
C14 H13 0.960 . . yes
C15 C16 1.31(8) . . yes
C15 C20 1.40(7) . . yes
C16 C17 1.5(1) . . yes
C17 C18 1.3(1) . . yes
C18 C19 1.3(1) . . yes
C19 C20 1.44(9) . . yes
C22 C23 1.41(7) . . yes
C24 C25 1.45(7) . . yes
C24 H3 0.960 . . yes
C24 H4 0.960 . . yes
C25 C26 1.38(7) . . yes
C25 C30 1.39(7) . . yes
C26 C27 1.42(9) . . yes
C27 C28 1.3(1) . . yes
C28 C29 1.38(9) . . yes
C29 C30 1.38(7) . . yes
C32 C33 1.43(6) . . yes
C34 C35 1.46(5) . . yes
C34 H5 0.960 . . yes
C34 H6 0.960 . . yes
C35 C36 1.37(6) . . yes
C35 C40 1.34(7) . . yes
C36 C37 1.40(6) . . yes
C37 C38 1.41(7) . . yes
C38 C39 1.34(7) . . yes
C39 C40 1.46(7) . . yes
C42 C43 1.32(7) . . yes
C44 C45 1.49(6) . . yes
C44 H8 0.960 . . yes
C44 H9 0.960 . . yes
C45 C46 1.4(1) . . yes
C45 C50 1.36(8) . . yes
C46 C47 1.5(2) . . yes
C47 C48 1.2(2) . . yes
C48 C49 1.3(1) . . yes
C49 C50 1.6(1) . . yes
C52 C53 1.32(7) . . yes
C54 C55 1.60(8) . . yes
C54 H1 0.960 . . yes
C54 H2 0.960 . . yes
C55 C56 1.40(7) . . yes
C55 C60 1.39(7) . . yes
C56 C57 1.52(8) . . yes
C57 C58 1.4(1) . . yes
C58 C59 1.5(1) . . yes
C59 C60 1.42(9) . . yes
Au5 Cl6 2.26(2) . . yes
Au5 Cl3 2.28(3) . . yes
Au5 Cl4 2.26(3) . . yes
Au5 Cl5 2.21(5) . . yes
Au6 Cl8 2.63(6) . . yes
Au6 Cl7 2.54(6) . . yes

loop_
_geom_contact_atom_site_label_1
_geom_contact_atom_site_label_2
_geom_contact_distance
_geom_contact_site_symmetry_1
_geom_contact_site_symmetry_2
_geom_contact_publ_flag
? ? ? . . ?

loop_
_geom_torsion_atom_site_label_1
_geom_torsion_atom_site_label_2
_geom_torsion_atom_site_label_3
_geom_torsion_atom_site_label_4
_geom_torsion
_geom_torsion_site_symmetry_1
_geom_torsion_site_symmetry_2
_geom_torsion_site_symmetry_3
_geom_torsion_site_symmetry_4
_geom_torsion_publ_flag
? ? ? ? ? . . . . ?
